data_7052160
loop_
_publ_author_name
'Mitsushiro Nomura'
'Marc Fourmigu\'e'

_publ_section_title
;
 The contrasted structural and magnetic behaviour of two
 single-component paramagnetic dithiolene complexes
;
_journal_issue 4
_journal_name_full 'New Journal of Chemistry'
_journal_page_first 528
_journal_paper_doi 10.1039/b700278e
_journal_volume 31
_journal_year 2007
_chemical_formula_moiety CpNi(bddt)
_chemical_formula_sum 'C11 H13 Ni S4'
_chemical_formula_weight 332.16
_chemical_name_systematic
;
?
;
_space_group_IT_number 14
_symmetry_cell_setting monoclinic
_symmetry_space_group_name_Hall '-P 2yn'
_symmetry_space_group_name_H-M 'P 1 21/n 1'
_atom_sites_solution_hydrogens geom
_atom_sites_solution_primary direct
_atom_sites_solution_secondary difmap
_audit_creation_method SHELXL-97
_cell_angle_alpha 90.00
_cell_angle_beta 92.406(17)
_cell_angle_gamma 90.00
_cell_formula_units_Z 4
_cell_length_a 8.5803(12)
_cell_length_b 11.9991(15)
_cell_length_c 12.9458(18)
_cell_measurement_reflns_used 4012
_cell_measurement_temperature 293(2)
_cell_measurement_theta_max 25.65
_cell_measurement_theta_min 2.85
_cell_volume 1331.7(3)
_computing_cell_refinement 'CELL, Stoe-IPDS'
_computing_data_collection 'EXPOSE, Stoe-IPDS'
_computing_data_reduction 'INTEGRATE, Stoe-IPDS'
_computing_structure_refinement 'SHELXL-97 (Sheldrick, 1997)'
_computing_structure_solution 'SHELXS-97 (Sheldrick, 1997)'
_diffrn_ambient_temperature 293(2)
_diffrn_detector_area_resol_mean 6.66
_diffrn_measured_fraction_theta_full 0.920
_diffrn_measured_fraction_theta_max 0.920
_diffrn_measurement_device_type STOE-IPDS
_diffrn_measurement_method 'Oscillation, phi. incr. 1.8'
_diffrn_radiation_monochromator graphite
_diffrn_radiation_source 'fine-focus sealed tube'
_diffrn_radiation_type MoK\a
_diffrn_radiation_wavelength 0.71073
_diffrn_reflns_av_R_equivalents 0.1253
_diffrn_reflns_av_sigmaI/netI 0.1119
_diffrn_reflns_limit_h_max 10
_diffrn_reflns_limit_h_min -10
_diffrn_reflns_limit_k_max 14
_diffrn_reflns_limit_k_min -14
_diffrn_reflns_limit_l_max 15
_diffrn_reflns_limit_l_min -15
_diffrn_reflns_number 10111
_diffrn_reflns_theta_full 26.03
_diffrn_reflns_theta_max 26.03
_diffrn_reflns_theta_min 2.32
_exptl_absorpt_coefficient_mu 2.052
_exptl_absorpt_correction_T_max 0.8128
_exptl_absorpt_correction_T_min 0.7308
_exptl_absorpt_correction_type multi-scan
_exptl_absorpt_process_details
;
[c.f. r.h. blessing, acta cryst. (1995), a51, 33-38]
;
_exptl_crystal_colour black
_exptl_crystal_density_diffrn 1.657
_exptl_crystal_density_method 'not measured'
_exptl_crystal_description block
_exptl_crystal_F_000 684
_exptl_crystal_size_max 0.18
_exptl_crystal_size_mid 0.09
_exptl_crystal_size_min 0.09
_refine_diff_density_max 0.563
_refine_diff_density_min -0.343
_refine_diff_density_rms 0.092
_refine_ls_extinction_method none
_refine_ls_goodness_of_fit_ref 0.842
_refine_ls_hydrogen_treatment constr
_refine_ls_matrix_type full
_refine_ls_number_parameters 145
_refine_ls_number_reflns 2413
_refine_ls_number_restraints 0
_refine_ls_restrained_S_all 0.842
_refine_ls_R_factor_all 0.1075
_refine_ls_R_factor_gt 0.0454
_refine_ls_shift/su_max 0.000
_refine_ls_shift/su_mean 0.000
_refine_ls_structure_factor_coef Fsqd
_refine_ls_weighting_details 'calc w=1/[\s^2^(Fo^2^)+(0.0303P)^2^+0.0000P] where P=(Fo^2^+2Fc^2^)/3'
_refine_ls_weighting_scheme calc
_refine_ls_wR_factor_gt 0.0744
_refine_ls_wR_factor_ref 0.0890
_reflns_number_gt 1330
_reflns_number_total 2413
_reflns_threshold_expression >2sigma(I)
_cod_data_source_file b700278e.txt
_cod_data_source_block mn165abs
_cod_original_sg_symbol_H-M P21/n
_cod_database_code 7052160

loop_
_symmetry_equiv_pos_as_xyz
'x, y, z'
'-x+1/2, y+1/2, -z+1/2'
'-x, -y, -z'
'x-1/2, -y-1/2, z-1/2'

loop_
_atom_site_label
_atom_site_type_symbol
_atom_site_fract_x
_atom_site_fract_y
_atom_site_fract_z
_atom_site_U_iso_or_equiv
_atom_site_adp_type
_atom_site_occupancy
_atom_site_symmetry_multiplicity
_atom_site_calc_flag
_atom_site_refinement_flags
_atom_site_disorder_assembly
_atom_site_disorder_group
Ni1 Ni 0.13928(8) 0.82079(5) 0.86837(6) 0.0416(2) Uani 1 1 d . . .
S1 S -0.01953(17) 0.77575(12) 0.98361(11) 0.0454(4) Uani 1 1 d . . .
S2 S 0.00892(17) 0.73300(12) 0.75124(12) 0.0448(4) Uani 1 1 d . . .
S3 S -0.31645(17) 0.65132(12) 0.99024(12) 0.0482(4) Uani 1 1 d . . .
S4 S -0.29884(17) 0.62027(11) 0.73427(12) 0.0452(4) Uani 1 1 d . . .
C1 C -0.1641(6) 0.7016(4) 0.9152(4) 0.0387(13) Uani 1 1 d . . .
C2 C -0.1545(6) 0.6863(4) 0.8134(4) 0.0389(13) Uani 1 1 d . . .
C3 C -0.2720(7) 0.5044(4) 1.0063(4) 0.0481(15) Uani 1 1 d . . .
H3A H -0.1640 0.4983 1.0309 0.058 Uiso 1 1 calc R . .
H3B H -0.3356 0.4758 1.0605 0.058 Uiso 1 1 calc R . .
C4 C -0.2949(7) 0.4287(4) 0.9131(5) 0.0508(16) Uani 1 1 d . . .
H4A H -0.3027 0.3527 0.9380 0.061 Uiso 1 1 calc R . .
H4B H -0.3942 0.4473 0.8788 0.061 Uiso 1 1 calc R . .
C5 C -0.1714(7) 0.4315(4) 0.8331(4) 0.0446(15) Uani 1 1 d . . .
H5A H -0.0834 0.4744 0.8608 0.053 Uiso 1 1 calc R . .
H5B H -0.1352 0.3559 0.8224 0.053 Uiso 1 1 calc R . .
C6 C -0.2215(7) 0.4799(4) 0.7292(4) 0.0452(15) Uani 1 1 d . . .
H6A H -0.3004 0.4317 0.6971 0.054 Uiso 1 1 calc R . .
H6B H -0.1326 0.4799 0.6853 0.054 Uiso 1 1 calc R . .
C7 C 0.2563(8) 0.9637(6) 0.9264(7) 0.072(2) Uani 1 1 d . . .
H7 H 0.2157 1.0121 0.9746 0.086 Uiso 1 1 calc R . .
C8 C 0.2380(8) 0.9733(6) 0.8207(8) 0.076(2) Uani 1 1 d . . .
H8 H 0.1860 1.0304 0.7849 0.091 Uiso 1 1 calc R . .
C9 C 0.3106(8) 0.8831(7) 0.7770(5) 0.071(2) Uani 1 1 d . . .
H9 H 0.3111 0.8669 0.7068 0.085 Uiso 1 1 calc R . .
C10 C 0.3845(6) 0.8193(5) 0.8576(5) 0.0525(16) Uani 1 1 d . . .
H10 H 0.4464 0.7565 0.8500 0.063 Uiso 1 1 calc R . .
C11 C 0.3463(7) 0.8690(5) 0.9494(5) 0.0607(19) Uani 1 1 d . . .
H11 H 0.3755 0.8437 1.0153 0.073 Uiso 1 1 calc R . .

loop_
_atom_site_aniso_label
_atom_site_aniso_U_11
_atom_site_aniso_U_22
_atom_site_aniso_U_33
_atom_site_aniso_U_23
_atom_site_aniso_U_13
_atom_site_aniso_U_12
Ni1 0.0359(4) 0.0426(4) 0.0463(5) 0.0060(4) 0.0018(3) -0.0023(3)
S1 0.0421(8) 0.0547(9) 0.0392(9) -0.0029(7) 0.0006(7) -0.0060(7)
S2 0.0467(9) 0.0491(8) 0.0391(8) 0.0027(7) 0.0068(7) -0.0040(7)
S3 0.0395(8) 0.0588(10) 0.0473(9) -0.0025(7) 0.0130(8) -0.0005(7)
S4 0.0414(8) 0.0498(9) 0.0436(9) 0.0019(7) -0.0066(8) 0.0023(7)
C1 0.041(3) 0.036(3) 0.040(4) 0.002(2) 0.007(3) 0.005(2)
C2 0.038(3) 0.035(3) 0.043(4) 0.004(3) 0.005(3) 0.004(2)
C3 0.042(4) 0.066(4) 0.037(4) 0.010(3) 0.002(3) -0.008(3)
C4 0.048(4) 0.045(3) 0.060(4) 0.009(3) 0.005(3) -0.004(3)
C5 0.043(3) 0.039(3) 0.052(4) 0.002(3) 0.008(3) 0.009(2)
C6 0.046(4) 0.046(3) 0.043(4) -0.005(3) 0.003(3) -0.005(3)
C7 0.062(5) 0.055(4) 0.097(7) -0.018(4) 0.005(5) -0.019(3)
C8 0.056(5) 0.057(5) 0.114(8) 0.040(5) -0.001(5) -0.013(3)
C9 0.054(4) 0.115(6) 0.044(4) 0.024(4) 0.001(4) -0.031(4)
C10 0.030(3) 0.062(4) 0.066(5) 0.000(4) 0.009(3) -0.002(3)
C11 0.055(4) 0.063(4) 0.063(5) 0.006(3) -0.013(4) -0.017(3)

loop_
_atom_type_symbol
_atom_type_description
_atom_type_scat_dispersion_real
_atom_type_scat_dispersion_imag
_atom_type_scat_source
C C 0.0033 0.0016 'International Tables Vol C Tables 4.2.6.8 and 6.1.1.4'
H H 0.0000 0.0000 'International Tables Vol C Tables 4.2.6.8 and 6.1.1.4'
Ni Ni 0.3393 1.1124 'International Tables Vol C Tables 4.2.6.8 and 6.1.1.4'
S S 0.1246 0.1234 'International Tables Vol C Tables 4.2.6.8 and 6.1.1.4'

loop_
_geom_angle_atom_site_label_1
_geom_angle_atom_site_label_2
_geom_angle_atom_site_label_3
_geom_angle
_geom_angle_site_symmetry_1
_geom_angle_site_symmetry_3
_geom_angle_publ_flag
C9 Ni1 C11 65.2(3) . . ?
C9 Ni1 C7 64.5(3) . . ?
C11 Ni1 C7 38.8(2) . . ?
C9 Ni1 C10 39.7(2) . . ?
C11 Ni1 C10 38.2(2) . . ?
C7 Ni1 C10 64.5(3) . . ?
C9 Ni1 C8 38.5(3) . . ?
C11 Ni1 C8 64.5(3) . . ?
C7 Ni1 C8 38.0(3) . . ?
C10 Ni1 C8 65.0(3) . . ?
C9 Ni1 S2 97.9(2) . . ?
C11 Ni1 S2 154.0(2) . . ?
C7 Ni1 S2 152.3(2) . . ?
C10 Ni1 S2 116.37(19) . . ?
C8 Ni1 S2 115.1(3) . . ?
C9 Ni1 S1 169.7(2) . . ?
C11 Ni1 S1 105.8(2) . . ?
C7 Ni1 S1 105.4(2) . . ?
C10 Ni1 S1 135.32(18) . . ?
C8 Ni1 S1 134.2(3) . . ?
S2 Ni1 S1 92.34(6) . . ?
C1 S1 Ni1 103.7(2) . . ?
C2 S2 Ni1 103.90(19) . . ?
C1 S3 C3 103.8(3) . . ?
C2 S4 C6 100.9(2) . . ?
C2 C1 S1 120.1(4) . . ?
C2 C1 S3 124.9(4) . . ?
S1 C1 S3 115.0(3) . . ?
C1 C2 S2 119.7(4) . . ?
C1 C2 S4 124.4(4) . . ?
S2 C2 S4 115.9(3) . . ?
C4 C3 S3 118.2(4) . . ?
C5 C4 C3 117.4(5) . . ?
C6 C5 C4 115.9(5) . . ?
C5 C6 S4 114.6(4) . . ?
C8 C7 C11 108.5(7) . . ?
C8 C7 Ni1 71.4(4) . . ?
C11 C7 Ni1 70.4(3) . . ?
C7 C8 C9 107.9(6) . . ?
C7 C8 Ni1 70.6(4) . . ?
C9 C8 Ni1 68.6(4) . . ?
C8 C9 C10 108.5(7) . . ?
C8 C9 Ni1 72.9(4) . . ?
C10 C9 Ni1 72.0(4) . . ?
C11 C10 C9 106.5(6) . . ?
C11 C10 Ni1 70.5(3) . . ?
C9 C10 Ni1 68.3(3) . . ?
C10 C11 C7 108.5(6) . . ?
C10 C11 Ni1 71.3(3) . . ?
C7 C11 Ni1 70.8(3) . . ?

loop_
_geom_bond_atom_site_label_1
_geom_bond_atom_site_label_2
_geom_bond_distance
_geom_bond_site_symmetry_2
_geom_bond_publ_flag
Ni1 C9 2.065(7) . ?
Ni1 C11 2.105(6) . ?
Ni1 C7 2.110(6) . ?
Ni1 C10 2.114(5) . ?
Ni1 C8 2.120(6) . ?
Ni1 S2 2.1255(16) . ?
Ni1 S1 2.1320(18) . ?
S1 C1 1.738(5) . ?
S2 C2 1.739(6) . ?
S3 C1 1.768(6) . ?
S3 C3 1.813(5) . ?
S4 C2 1.762(5) . ?
S4 C6 1.813(5) . ?
C1 C2 1.337(7) . ?
C3 C4 1.516(7) . ?
C4 C5 1.513(8) . ?
C5 C6 1.511(7) . ?
C7 C8 1.376(10) . ?
C7 C11 1.399(9) . ?
C8 C9 1.381(10) . ?
C9 C10 1.422(8) . ?
C10 C11 1.381(8) . ?
